data_4038585
loop_
_publ_author_name
'Zimmerman, Amber'
'Xu, Rebecca'
'Reynolds, Samantha C.'
'Shipp, Chase'
'Marshall, Derrick'
'Wang, Ge'
'Blank, Natalia F.'
'Gibbons, Sarah'
'Hughes, Russell P.'
'Glueck, David S.'
'Balaich, Gary James'
'Rheingold, Arnold L.'

_publ_section_title
;
 Diastereoselective Synthesis of P-Stereogenic Secondary Phosphine Oxides
 (SPOs) Bearing a Chiral Substituent by Ring Opening of (+)-Limonene Oxide
 with Primary Phosphido Nucleophiles.
;
_journal_name_full 'The Journal of organic chemistry'
_journal_paper_doi 10.1021/acs.joc.0c00974
_journal_year 2020
_chemical_absolute_configuration ad
_chemical_formula_moiety 'C14 H27 O2 P'
_chemical_formula_sum 'C14 H27 O2 P'
_chemical_formula_weight 258.32
_space_group_crystal_system orthorhombic
_space_group_IT_number 19
_space_group_name_Hall 'P 2ac 2ab'
_space_group_name_H-M_alt 'P 21 21 21'
_atom_sites_solution_hydrogens mixed
_atom_sites_solution_primary direct
_audit_creation_date 2019-09-13
_audit_creation_method
;
Olex2 1.2-beta
(compiled 2018.05.29 svn.r3508 for OlexSys, GUI svn.r5506)
;
_cell_angle_alpha 90
_cell_angle_beta 90
_cell_angle_gamma 90
_cell_formula_units_Z 4
_cell_length_a 6.3103(3)
_cell_length_b 12.1035(7)
_cell_length_c 19.3802(11)
_cell_measurement_reflns_used 2916
_cell_measurement_temperature 100
_cell_measurement_theta_max 25.202
_cell_measurement_theta_min 2.692
_cell_volume 1480.20(14)
_computing_cell_refinement 'SAINT v8.38A (Bruker, 2017)'
_computing_data_collection 'APEX3 v2017.3-0 (Bruker, 2017)'
_computing_data_reduction 'SAINT v8.38A (Bruker, 2017)'
_computing_molecular_graphics 'Olex2 (Dolomanov et al., 2009)'
_computing_publication_material 'Olex2 (Dolomanov et al., 2009)'
_computing_structure_refinement 'XL (Sheldrick, 2008)'
_computing_structure_solution 'ShelXT (Sheldrick, 2015)'
_diffrn_ambient_temperature 100.0
_diffrn_detector 'Bruker APEX-II CCD'
_diffrn_detector_area_resol_mean 8.258
_diffrn_detector_type 'CCD Area Detector'
_diffrn_measured_fraction_theta_full 1.000
_diffrn_measured_fraction_theta_max 1.000
_diffrn_measurement_device 'Kappa Four-Circle Diffractometer'
_diffrn_measurement_device_type 'Bruker APEX II Ultra'
_diffrn_measurement_method '\w and \f scans'
_diffrn_radiation_monochromator 'Double Bounce Multilayer Mirrors'
_diffrn_radiation_probe x-ray
_diffrn_radiation_type MoK\a
_diffrn_radiation_wavelength 0.71073
_diffrn_reflns_av_R_equivalents 0.0375
_diffrn_reflns_av_unetI/netI 0.0379
_diffrn_reflns_Laue_measured_fraction_full 1.000
_diffrn_reflns_Laue_measured_fraction_max 1.000
_diffrn_reflns_limit_h_max 7
_diffrn_reflns_limit_h_min -6
_diffrn_reflns_limit_k_max 14
_diffrn_reflns_limit_k_min -14
_diffrn_reflns_limit_l_max 23
_diffrn_reflns_limit_l_min -23
_diffrn_reflns_number 9190
_diffrn_reflns_point_group_measured_fraction_full 1.000
_diffrn_reflns_point_group_measured_fraction_max 0.999
_diffrn_reflns_theta_full 25.242
_diffrn_reflns_theta_max 25.375
_diffrn_reflns_theta_min 1.984
_diffrn_source 'Micro Focus Rotating Anode'
_diffrn_source_type 'Bruker TXS'
_diffrn_standards_number 0
_exptl_absorpt_coefficient_mu 0.176
_exptl_absorpt_correction_T_max 0.7452
_exptl_absorpt_correction_T_min 0.6601
_exptl_absorpt_correction_type multi-scan
_exptl_absorpt_process_details
'SADABS-2016/2 (Bruker,2016/2) was used for absorption correction. wR2(int) was 0.0994 before and 0.0434 after correction. The Ratio of minimum to maximum transmission is 0.8858. The \l/2 correction factor is Not present.'
_exptl_crystal_colour colourless
_exptl_crystal_colour_primary colourless
_exptl_crystal_density_diffrn 1.159
_exptl_crystal_description plate
_exptl_crystal_F_000 568
_exptl_crystal_size_max 0.29
_exptl_crystal_size_mid 0.28
_exptl_crystal_size_min 0.06
_refine_diff_density_max 0.345
_refine_diff_density_min -0.276
_refine_diff_density_rms 0.045
_refine_ls_abs_structure_details
;
 Flack x determined using 924 quotients [(I+)-(I-)]/[(I+)+(I-)]
 (Parsons, Flack and Wagner, Acta Cryst. B69 (2013) 249-259).
;
_refine_ls_abs_structure_Flack -0.04(5)
_refine_ls_extinction_method none
_refine_ls_goodness_of_fit_ref 1.037
_refine_ls_hydrogen_treatment mixed
_refine_ls_matrix_type full
_refine_ls_number_parameters 173
_refine_ls_number_reflns 2725
_refine_ls_number_restraints 0
_refine_ls_restrained_S_all 1.037
_refine_ls_R_factor_all 0.0431
_refine_ls_R_factor_gt 0.0363
_refine_ls_shift/su_max 0.000
_refine_ls_shift/su_mean 0.000
_refine_ls_structure_factor_coef Fsqd
_refine_ls_weighting_details 'w=1/[\s^2^(Fo^2^)+(0.0490P)^2^+0.4135P] where P=(Fo^2^+2Fc^2^)/3'
_refine_ls_weighting_scheme calc
_refine_ls_wR_factor_gt 0.0872
_refine_ls_wR_factor_ref 0.0915
_reflns_Friedel_coverage 0.703
_reflns_Friedel_fraction_full 1.000
_reflns_Friedel_fraction_max 0.998
_reflns_number_gt 2446
_reflns_number_total 2725
_reflns_threshold_expression 'I > 2\s(I)'
_cod_data_source_file jo0c00974_si_003.cif
_cod_data_source_block glu536_0m_a
_cod_depositor_comments
;
The following automatic conversions were performed:

data item '_diffrn_radiation_probe' value 'X-ray' was changed to
'x-ray' in accordance with the
/home/data/users/saulius/crontab/automatic-downloads/rss-feeds/ACS/lib/dictionaries/cif_core.dic
dictionary named 'cif_core.dic' version 2.4.2 last updated on
2011-04-26.

Automatic conversion script
Id: cif_fix_values 7556 2019-12-06 15:28:31Z antanas 
;
_cod_database_code 4038585
_shelx_shelxl_version_number 2016/6
_shelx_space_group_comment
;
The symmetry employed for this shelxl refinement is uniquely defined
by the following loop, which should always be used as a source of
symmetry information in preference to the above space-group names.
They are only intended as comments.
;
_shelx_estimated_absorpt_t_max 0.989
_shelx_estimated_absorpt_t_min 0.951
_olex2_refinement_description
;
1. Fixed Uiso
 At 1.2 times of:
  All C(H) groups, All C(H,H) groups
 At 1.5 times of:
  All C(H,H,H) groups, All O(H) groups
2. Others
 Fixed Sof: C14(0.5) H14A(0.5) H14B(0.5) C14'(0.5) H5A(0.5) H5B(0.5)
3.a Ternary CH refined with riding coordinates:
 C5(H5), C7(H7)
3.b Secondary CH2 refined with riding coordinates:
 C6(H6A,H6B), C9(H9A,H9B), C8(H8A,H8B)
3.c X=CH2 refined with riding coordinates:
 C14(H14A,H14B), C14'(H5A,H5B)
3.d Idealised Me refined as rotating group:
 C11(H11A,H11B,H11C), C2(H2A,H2B,H2C), C1(H1A,H1B,H1C), C3(H3A,H3B,H3C),
 C12(H12A,H12B,H12C)
3.e Idealised tetrahedral OH refined as rotating group:
 O2(H2)
;
_olex2_submission_special_instructions 'No special instructions were received'

loop_
_space_group_symop_operation_xyz
'x, y, z'
'-x+1/2, -y, z+1/2'
'-x, y+1/2, -z+1/2'
'x+1/2, -y+1/2, -z'

loop_
_atom_site_label
_atom_site_type_symbol
_atom_site_fract_x
_atom_site_fract_y
_atom_site_fract_z
_atom_site_U_iso_or_equiv
_atom_site_adp_type
_atom_site_occupancy
_atom_site_site_symmetry_order
_atom_site_calc_flag
_atom_site_refinement_flags_posn
_atom_site_refinement_flags_adp
_atom_site_refinement_flags_occupancy
_atom_site_disorder_assembly
_atom_site_disorder_group
P1 P 0.75117(12) 0.41720(5) 0.81464(4) 0.01415(19) Uani 1 1 d . . . . .
O1 O 0.9792(3) 0.44921(16) 0.80782(11) 0.0210(5) Uani 1 1 d . . . . .
O2 O 0.7423(4) 0.11442(15) 0.72500(11) 0.0217(5) Uani 1 1 d . . . . .
H2 H 0.830769 0.064479 0.716302 0.032 Uiso 1 1 calc GR . . . .
C10 C 0.8515(5) 0.2133(2) 0.74385(16) 0.0171(7) Uani 1 1 d . . . . .
C6 C 0.5142(4) 0.3173(2) 0.71300(14) 0.0150(6) Uani 1 1 d . . . . .
H6A H 0.442518 0.248984 0.697314 0.018 Uiso 1 1 calc R . . . .
H6B H 0.404658 0.368178 0.731042 0.018 Uiso 1 1 calc R . . . .
C11 C 1.0177(5) 0.1876(3) 0.79867(17) 0.0245(7) Uani 1 1 d . . . . .
H11A H 0.949170 0.152993 0.838563 0.037 Uiso 1 1 calc GR . . . .
H11B H 1.087025 0.256253 0.813163 0.037 Uiso 1 1 calc GR . . . .
H11C H 1.123795 0.137037 0.779517 0.037 Uiso 1 1 calc GR . . . .
C5 C 0.6721(4) 0.2886(2) 0.77135(15) 0.0143(6) Uani 1 1 d . . . . .
H5 H 0.591732 0.244102 0.806079 0.017 Uiso 1 1 calc R . . . .
C2 C 0.4228(5) 0.3878(3) 0.90722(18) 0.0289(8) Uani 1 1 d . . . . .
H2A H 0.343973 0.439461 0.877957 0.043 Uiso 1 1 calc GR . . . .
H2B H 0.373130 0.394194 0.954959 0.043 Uiso 1 1 calc GR . . . .
H2C H 0.399889 0.312143 0.890796 0.043 Uiso 1 1 calc GR . . . .
C9 C 0.9552(5) 0.2647(3) 0.68027(16) 0.0195(7) Uani 1 1 d . . . . .
H9A H 1.030687 0.332859 0.694131 0.023 Uiso 1 1 calc R . . . .
H9B H 1.061336 0.212481 0.661514 0.023 Uiso 1 1 calc R . . . .
C4 C 0.6600(5) 0.4153(3) 0.90400(16) 0.0180(6) Uani 1 1 d . . . . .
C13 C 0.4688(5) 0.4096(3) 0.59726(16) 0.0283(8) Uani 1 1 d . . . . .
C8 C 0.7956(5) 0.2928(3) 0.62390(16) 0.0224(7) Uani 1 1 d . . . . .
H8A H 0.727233 0.224214 0.607185 0.027 Uiso 1 1 calc R . . . .
H8B H 0.869810 0.327651 0.584512 0.027 Uiso 1 1 calc R . . . .
C7 C 0.6271(5) 0.3715(3) 0.65163(16) 0.0196(7) Uani 1 1 d . . . . .
H7 H 0.701683 0.438665 0.669353 0.024 Uiso 1 1 calc R . . . .
C1 C 0.6947(6) 0.5327(3) 0.93118(18) 0.0339(10) Uani 1 1 d . . . . .
H1A H 0.845212 0.551771 0.927649 0.051 Uiso 1 1 calc GR . . . .
H1B H 0.650129 0.536642 0.979559 0.051 Uiso 1 1 calc GR . . . .
H1C H 0.610896 0.584799 0.903724 0.051 Uiso 1 1 calc GR . . . .
C3 C 0.7882(5) 0.3329(3) 0.94676(16) 0.0263(8) Uani 1 1 d . . . . .
H3A H 0.758618 0.257694 0.930742 0.039 Uiso 1 1 calc GR . . . .
H3B H 0.748574 0.339628 0.995470 0.039 Uiso 1 1 calc GR . . . .
H3C H 0.939684 0.348662 0.941481 0.039 Uiso 1 1 calc GR . . . .
C12 C 0.3980(5) 0.3413(3) 0.54585(17) 0.0275(8) Uani 1 1 d . . . . .
H12A H 0.519515 0.310149 0.521088 0.041 Uiso 1 1 calc GR . . . .
H12B H 0.309860 0.383584 0.513654 0.041 Uiso 1 1 calc GR . . . .
H12C H 0.314004 0.281357 0.566008 0.041 Uiso 1 1 calc GR . . . .
H1 H 0.620(4) 0.487(2) 0.7874(15) 0.007(7) Uiso 1 1 d . . . . .
C14 C 0.4387(17) 0.5310(10) 0.5955(6) 0.038(3) Uani 0.5 1 d . . P A 1
H14A H 0.367743 0.564444 0.557681 0.045 Uiso 0.5 1 calc R . P A 1
H14B H 0.490301 0.575423 0.632308 0.045 Uiso 0.5 1 calc R . P A 1
C14' C 0.344(2) 0.5057(9) 0.6119(6) 0.041(3) Uani 0.5 1 d . . P A 2
H5A H 0.218268 0.519562 0.586306 0.049 Uiso 0.5 1 calc R . P A 2
H5B H 0.386806 0.555444 0.647092 0.049 Uiso 0.5 1 calc R . P A 2

loop_
_atom_site_aniso_label
_atom_site_aniso_U_11
_atom_site_aniso_U_22
_atom_site_aniso_U_33
_atom_site_aniso_U_23
_atom_site_aniso_U_13
_atom_site_aniso_U_12
P1 0.0159(4) 0.0106(3) 0.0159(3) 0.0004(3) -0.0026(4) -0.0008(4)
O1 0.0184(11) 0.0165(10) 0.0280(12) 0.0008(9) -0.0005(10) -0.0055(9)
O2 0.0188(10) 0.0139(9) 0.0322(12) -0.0084(8) -0.0026(11) 0.0019(10)
C10 0.0141(14) 0.0128(15) 0.0244(17) -0.0043(13) -0.0029(12) 0.0022(12)
C6 0.0123(14) 0.0171(15) 0.0154(15) -0.0013(12) -0.0013(12) 0.0013(12)
C11 0.0223(17) 0.0214(16) 0.0297(19) -0.0050(14) -0.0075(14) 0.0047(14)
C5 0.0123(14) 0.0151(14) 0.0155(15) 0.0014(12) 0.0011(11) -0.0013(11)
C2 0.0245(18) 0.041(2) 0.0215(17) -0.0025(15) 0.0044(14) 0.0015(16)
C9 0.0116(14) 0.0237(15) 0.0233(17) -0.0053(14) 0.0036(13) 0.0015(12)
C4 0.0203(15) 0.0192(15) 0.0144(15) -0.0027(13) -0.0021(12) -0.0018(13)
C13 0.0278(18) 0.043(2) 0.0146(15) 0.0045(15) 0.0032(13) 0.0139(17)
C8 0.0172(18) 0.0330(18) 0.0170(15) -0.0009(13) 0.0044(12) 0.0028(14)
C7 0.0179(16) 0.0246(16) 0.0162(16) 0.0000(13) 0.0000(12) 0.0018(13)
C1 0.056(3) 0.0221(16) 0.0234(18) -0.0084(15) 0.0021(16) -0.0015(17)
C3 0.027(2) 0.0299(17) 0.0217(16) 0.0042(13) -0.0035(14) 0.0012(15)
C12 0.032(2) 0.0252(18) 0.0252(18) 0.0037(15) -0.0098(15) -0.0015(15)
C14 0.055(8) 0.033(6) 0.025(5) -0.007(4) -0.020(5) 0.020(6)
C14' 0.058(8) 0.027(6) 0.037(7) -0.012(4) -0.024(5) 0.026(5)

loop_
_atom_type_symbol
_atom_type_description
_atom_type_scat_dispersion_real
_atom_type_scat_dispersion_imag
_atom_type_scat_source
C C 0.0033 0.0016 'International Tables Vol C Tables 4.2.6.8 and 6.1.1.4'
H H 0.0000 0.0000 'International Tables Vol C Tables 4.2.6.8 and 6.1.1.4'
O O 0.0106 0.0060 'International Tables Vol C Tables 4.2.6.8 and 6.1.1.4'
P P 0.1023 0.0942 'International Tables Vol C Tables 4.2.6.8 and 6.1.1.4'

loop_
_geom_angle_atom_site_label_1
_geom_angle_atom_site_label_2
_geom_angle_atom_site_label_3
_geom_angle
_geom_angle_site_symmetry_1
_geom_angle_site_symmetry_3
_geom_angle_publ_flag
O1 P1 C5 116.12(13) . . ?
O1 P1 C4 112.98(13) . . ?
O1 P1 H1 114.2(13) . . ?
C5 P1 H1 101.1(13) . . ?
C4 P1 C5 109.68(14) . . ?
C4 P1 H1 101.2(13) . . ?
C10 O2 H2 109.5 . . ?
O2 C10 C11 109.8(2) . . ?
O2 C10 C5 103.2(2) . . ?
O2 C10 C9 110.0(2) . . ?
C11 C10 C5 112.5(3) . . ?
C11 C10 C9 110.5(3) . . ?
C9 C10 C5 110.6(2) . . ?
H6A C6 H6B 108.0 . . ?
C5 C6 H6A 109.4 . . ?
C5 C6 H6B 109.4 . . ?
C7 C6 H6A 109.4 . . ?
C7 C6 H6B 109.4 . . ?
C7 C6 C5 111.3(2) . . ?
C10 C11 H11A 109.5 . . ?
C10 C11 H11B 109.5 . . ?
C10 C11 H11C 109.5 . . ?
H11A C11 H11B 109.5 . . ?
H11A C11 H11C 109.5 . . ?
H11B C11 H11C 109.5 . . ?
P1 C5 H5 106.6 . . ?
C10 C5 P1 117.2(2) . . ?
C10 C5 H5 106.6 . . ?
C6 C5 P1 108.6(2) . . ?
C6 C5 C10 110.6(2) . . ?
C6 C5 H5 106.6 . . ?
H2A C2 H2B 109.5 . . ?
H2A C2 H2C 109.5 . . ?
H2B C2 H2C 109.5 . . ?
C4 C2 H2A 109.5 . . ?
C4 C2 H2B 109.5 . . ?
C4 C2 H2C 109.5 . . ?
C10 C9 H9A 109.0 . . ?
C10 C9 H9B 109.0 . . ?
H9A C9 H9B 107.8 . . ?
C8 C9 C10 112.7(3) . . ?
C8 C9 H9A 109.0 . . ?
C8 C9 H9B 109.0 . . ?
C2 C4 P1 110.4(2) . . ?
C1 C4 P1 105.6(2) . . ?
C1 C4 C2 109.1(3) . . ?
C3 C4 P1 110.9(2) . . ?
C3 C4 C2 110.7(3) . . ?
C3 C4 C1 110.1(3) . . ?
C12 C13 C7 122.3(3) . . ?
C12 C13 C14 122.7(5) . . ?
C12 C13 C14' 117.0(6) . . ?
C14 C13 C7 113.6(5) . . ?
C14' C13 C7 118.0(6) . . ?
C9 C8 H8A 109.6 . . ?
C9 C8 H8B 109.6 . . ?
C9 C8 C7 110.3(3) . . ?
H8A C8 H8B 108.1 . . ?
C7 C8 H8A 109.6 . . ?
C7 C8 H8B 109.6 . . ?
C6 C7 H7 107.5 . . ?
C13 C7 C6 111.2(3) . . ?
C13 C7 C8 113.7(3) . . ?
C13 C7 H7 107.5 . . ?
C8 C7 C6 109.2(3) . . ?
C8 C7 H7 107.5 . . ?
C4 C1 H1A 109.5 . . ?
C4 C1 H1B 109.5 . . ?
C4 C1 H1C 109.5 . . ?
H1A C1 H1B 109.5 . . ?
H1A C1 H1C 109.5 . . ?
H1B C1 H1C 109.5 . . ?
C4 C3 H3A 109.5 . . ?
C4 C3 H3B 109.5 . . ?
C4 C3 H3C 109.5 . . ?
H3A C3 H3B 109.5 . . ?
H3A C3 H3C 109.5 . . ?
H3B C3 H3C 109.5 . . ?
C13 C12 H12A 109.5 . . ?
C13 C12 H12B 109.5 . . ?
C13 C12 H12C 109.5 . . ?
H12A C12 H12B 109.5 . . ?
H12A C12 H12C 109.5 . . ?
H12B C12 H12C 109.5 . . ?
C13 C14 H14A 120.0 . . ?
C13 C14 H14B 120.0 . . ?
H14A C14 H14B 120.0 . . ?
C13 C14' H5A 120.0 . . ?
C13 C14' H5B 120.0 . . ?
H5A C14' H5B 120.0 . . ?

loop_
_geom_bond_atom_site_label_1
_geom_bond_atom_site_label_2
_geom_bond_distance
_geom_bond_site_symmetry_2
_geom_bond_publ_flag
P1 O1 1.496(2) . ?
P1 C5 1.838(3) . ?
P1 C4 1.825(3) . ?
P1 H1 1.29(3) . ?
O2 H2 0.8400 . ?
O2 C10 1.429(3) . ?
C10 C11 1.525(4) . ?
C10 C5 1.548(4) . ?
C10 C9 1.527(4) . ?
C6 H6A 0.9900 . ?
C6 H6B 0.9900 . ?
C6 C5 1.547(4) . ?
C6 C7 1.534(4) . ?
C11 H11A 0.9800 . ?
C11 H11B 0.9800 . ?
C11 H11C 0.9800 . ?
C5 H5 1.0000 . ?
C2 H2A 0.9800 . ?
C2 H2B 0.9800 . ?
C2 H2C 0.9800 . ?
C2 C4 1.534(4) . ?
C9 H9A 0.9900 . ?
C9 H9B 0.9900 . ?
C9 C8 1.524(4) . ?
C4 C1 1.532(4) . ?
C4 C3 1.528(4) . ?
C13 C7 1.523(4) . ?
C13 C12 1.370(5) . ?
C13 C14 1.482(13) . ?
C13 C14' 1.433(12) . ?
C8 H8A 0.9900 . ?
C8 H8B 0.9900 . ?
C8 C7 1.526(4) . ?
C7 H7 1.0000 . ?
C1 H1A 0.9800 . ?
C1 H1B 0.9800 . ?
C1 H1C 0.9800 . ?
C3 H3A 0.9800 . ?
C3 H3B 0.9800 . ?
C3 H3C 0.9800 . ?
C12 H12A 0.9800 . ?
C12 H12B 0.9800 . ?
C12 H12C 0.9800 . ?
C14 H14A 0.9500 . ?
C14 H14B 0.9500 . ?
C14' H5A 0.9500 . ?
C14' H5B 0.9500 . ?
